data_1520180
loop_
_publ_author_name
'Coles, Susanne L.'
'Threlfall, Terry L.'
'Hursthouse, Michael B.'

_publ_section_title
;
 N-(2-bromophenyl)acetamide
;
_journal_name_full 'Crystal Structure Report Archive'
_journal_page_first 1361
_journal_year 2008
_chemical_formula_sum 'C8 H8 Br N O'
_chemical_formula_weight 214.06
_chemical_name_systematic
;
N-(2-bromophenyl)acetamide
;
_space_group_IT_number 14
_symmetry_cell_setting monoclinic
_symmetry_space_group_name_Hall '-P 2yn'
_symmetry_space_group_name_H-M 'P 1 21/n 1'
_atom_sites_solution_hydrogens geom
_atom_sites_solution_primary direct
_atom_sites_solution_secondary difmap
_cell_angle_alpha 90.00
_cell_angle_beta 96.820(2)
_cell_angle_gamma 90.00
_cell_formula_units_Z 4
_cell_length_a 4.78080(10)
_cell_length_b 11.9344(5)
_cell_length_c 14.6859(5)
_cell_measurement_reflns_used 7997
_cell_measurement_temperature 120(2)
_cell_measurement_theta_max 27.48
_cell_measurement_theta_min 2.91
_cell_volume 831.99(5)
_computing_cell_refinement 'DENZO (Otwinowski & Minor, 1997) & COLLECT (Hooft, R.W.W., 1998)'
_computing_data_collection 'COLLECT (Hooft, R.W.W., 1998)'
_computing_data_reduction 'DENZO (Otwinowski & Minor, 1997) & COLLECT (Hooft, R.W.W., 1998)'
_computing_structure_refinement 'SHELXL-97 (Sheldrick, 1997)'
_computing_structure_solution 'SHELXS-97 (Sheldrick, 1997)'
_diffrn_ambient_temperature 120(2)
_diffrn_detector_area_resol_mean 9.091
_diffrn_measured_fraction_theta_full 0.993
_diffrn_measured_fraction_theta_max 0.993
_diffrn_measurement_device_type 'Bruker-Nonius Roper CCD camera on \k-goniostat'
_diffrn_measurement_method '\f & \w scans'
_diffrn_radiation_monochromator graphite
_diffrn_radiation_source 'Bruker-Nonius FR591 rotating anode'
_diffrn_radiation_type MoK\a
_diffrn_radiation_wavelength 0.71073
_diffrn_reflns_av_R_equivalents 0.0357
_diffrn_reflns_av_sigmaI/netI 0.0283
_diffrn_reflns_limit_h_max 6
_diffrn_reflns_limit_h_min -6
_diffrn_reflns_limit_k_max 15
_diffrn_reflns_limit_k_min -15
_diffrn_reflns_limit_l_max 19
_diffrn_reflns_limit_l_min -18
_diffrn_reflns_number 10926
_diffrn_reflns_theta_full 27.50
_diffrn_reflns_theta_max 27.50
_diffrn_reflns_theta_min 3.27
_exptl_absorpt_coefficient_mu 4.879
_exptl_absorpt_correction_T_max 0.8287
_exptl_absorpt_correction_T_min 0.2457
_exptl_absorpt_correction_type multi-scan
_exptl_absorpt_process_details 'SADABS 2007/2 (Sheldrick, G.M., 2007)'
_exptl_crystal_colour colourless
_exptl_crystal_density_diffrn 1.709
_exptl_crystal_density_method 'not measured'
_exptl_crystal_description needle
_exptl_crystal_F_000 424
_exptl_crystal_size_max 0.40
_exptl_crystal_size_mid 0.08
_exptl_crystal_size_min 0.04
_refine_diff_density_max 0.291
_refine_diff_density_min -0.467
_refine_diff_density_rms 0.077
_refine_ls_extinction_method none
_refine_ls_goodness_of_fit_ref 1.078
_refine_ls_hydrogen_treatment mixed
_refine_ls_matrix_type full
_refine_ls_number_parameters 105
_refine_ls_number_reflns 1899
_refine_ls_number_restraints 1
_refine_ls_restrained_S_all 1.078
_refine_ls_R_factor_all 0.0305
_refine_ls_R_factor_gt 0.0244
_refine_ls_shift/su_max 0.000
_refine_ls_shift/su_mean 0.000
_refine_ls_structure_factor_coef Fsqd
_refine_ls_weighting_details 'calc w=1/[\s^2^(Fo^2^)+(0.0176P)^2^+0.7142P] where P=(Fo^2^+2Fc^2^)/3'
_refine_ls_weighting_scheme calc
_refine_ls_wR_factor_gt 0.0525
_refine_ls_wR_factor_ref 0.0545
_reflns_number_gt 1686
_reflns_number_total 1899
_reflns_threshold_expression >2sigma(I)
_cod_data_source_file eCrystal-1361.cif
_cod_data_source_block 2008lsh052
_cod_depositor_comments
;
Citation :
Coles, Susanne L. and Threlfall, Terry L. and 
Hursthouse, Michael B. (2008) 
University of Southampton, Crystal Structure Report Archive. 
(doi:10.5258/ecrystals/1361)

More at:
http://ecrystals.chem.soton.ac.uk/1361/

The following automatic conversions were performed:

'_symmetry_cell_setting' value 'Monoclinic' changed to 'monoclinic'
according to the built-in table from CIF Core dictionary named
'cif_core.dic' version 2.4.1 from 2010-06-29.

Automatic conversion script
Id: cif_fix_values 3392 2015-05-12 13:50:21Z andrius 
;
_cod_original_sg_symbol_H-M P21/n
_cod_database_code 1520180

loop_
_symmetry_equiv_pos_as_xyz
'x, y, z'
'-x+1/2, y+1/2, -z+1/2'
'-x, -y, -z'
'x-1/2, -y-1/2, z-1/2'

loop_
_atom_site_label
_atom_site_type_symbol
_atom_site_fract_x
_atom_site_fract_y
_atom_site_fract_z
_atom_site_U_iso_or_equiv
_atom_site_adp_type
_atom_site_occupancy
_atom_site_symmetry_multiplicity
_atom_site_calc_flag
_atom_site_refinement_flags
_atom_site_disorder_assembly
_atom_site_disorder_group
C1 C 0.5493(4) 0.05978(17) 0.13998(13) 0.0142(4) Uani 1 1 d . . .
C2 C 0.4657(4) 0.01928(17) 0.22142(14) 0.0159(4) Uani 1 1 d . . .
C3 C 0.5505(4) -0.08483(18) 0.25611(15) 0.0204(4) Uani 1 1 d . . .
H3 H 0.4855 -0.1119 0.3107 0.024 Uiso 1 1 calc R . .
C4 C 0.7310(4) -0.14908(19) 0.21052(15) 0.0228(5) Uani 1 1 d . . .
H4 H 0.7924 -0.2201 0.2344 0.027 Uiso 1 1 calc R . .
C5 C 0.8227(4) -0.10995(18) 0.12998(16) 0.0203(4) Uani 1 1 d . . .
H5 H 0.9485 -0.1537 0.0993 0.024 Uiso 1 1 calc R . .
C6 C 0.7302(4) -0.00679(18) 0.09439(14) 0.0168(4) Uani 1 1 d . . .
H6 H 0.7902 0.0189 0.0386 0.020 Uiso 1 1 calc R . .
C7 C 0.6100(4) 0.24064(17) 0.06487(13) 0.0154(4) Uani 1 1 d . . .
C8 C 0.4594(4) 0.34545(18) 0.02950(15) 0.0212(5) Uani 1 1 d . . .
H8A H 0.4805 0.4032 0.0772 0.032 Uiso 1 1 calc R . .
H8B H 0.2590 0.3290 0.0129 0.032 Uiso 1 1 calc R . .
H8C H 0.5405 0.3724 -0.0247 0.032 Uiso 1 1 calc R . .
N1 N 0.4486(3) 0.16368(14) 0.10278(11) 0.0141(3) Uani 1 1 d D . .
O1 O 0.8636(3) 0.22806(13) 0.06134(11) 0.0229(3) Uani 1 1 d . . .
Br1 Br 0.23236(4) 0.108839(18) 0.288416(14) 0.02044(8) Uani 1 1 d . . .
H1N H 0.272(4) 0.177(2) 0.1035(16) 0.021(6) Uiso 1 1 d D . .

loop_
_atom_site_aniso_label
_atom_site_aniso_U_11
_atom_site_aniso_U_22
_atom_site_aniso_U_33
_atom_site_aniso_U_23
_atom_site_aniso_U_13
_atom_site_aniso_U_12
C1 0.0111(9) 0.0135(10) 0.0175(10) -0.0001(8) 0.0001(7) -0.0011(7)
C2 0.0137(9) 0.0158(10) 0.0184(10) -0.0011(8) 0.0027(7) -0.0018(7)
C3 0.0182(11) 0.0208(11) 0.0222(11) 0.0052(9) 0.0027(8) -0.0019(8)
C4 0.0215(11) 0.0161(11) 0.0298(12) 0.0041(9) -0.0004(9) 0.0024(8)
C5 0.0163(10) 0.0183(11) 0.0256(11) -0.0052(9) 0.0003(8) 0.0036(8)
C6 0.0149(9) 0.0199(11) 0.0156(10) -0.0013(8) 0.0016(7) 0.0018(8)
C7 0.0149(10) 0.0163(10) 0.0154(10) -0.0005(8) 0.0033(7) 0.0003(8)
C8 0.0184(10) 0.0192(11) 0.0273(12) 0.0054(9) 0.0077(8) 0.0022(8)
N1 0.0099(8) 0.0158(9) 0.0171(9) 0.0019(7) 0.0034(6) 0.0016(6)
O1 0.0127(7) 0.0240(8) 0.0332(9) 0.0045(7) 0.0077(6) 0.0009(6)
Br1 0.02048(13) 0.02203(13) 0.02060(13) -0.00046(9) 0.00981(8) 0.00045(8)

loop_
_atom_type_symbol
_atom_type_description
_atom_type_scat_dispersion_real
_atom_type_scat_dispersion_imag
_atom_type_scat_source
C C 0.0033 0.0016 'International Tables Vol C Tables 4.2.6.8 and 6.1.1.4'
H H 0.0000 0.0000 'International Tables Vol C Tables 4.2.6.8 and 6.1.1.4'
N N 0.0061 0.0033 'International Tables Vol C Tables 4.2.6.8 and 6.1.1.4'
O O 0.0106 0.0060 'International Tables Vol C Tables 4.2.6.8 and 6.1.1.4'
Br Br -0.2901 2.4595 'International Tables Vol C Tables 4.2.6.8 and 6.1.1.4'

loop_
_geom_angle_atom_site_label_1
_geom_angle_atom_site_label_2
_geom_angle_atom_site_label_3
_geom_angle
_geom_angle_site_symmetry_1
_geom_angle_site_symmetry_3
C2 C1 C6 118.04(18) . .
C2 C1 N1 121.08(18) . .
C6 C1 N1 120.85(18) . .
C3 C2 C1 121.74(19) . .
C3 C2 Br1 118.56(16) . .
C1 C2 Br1 119.70(15) . .
C4 C3 C2 119.4(2) . .
C4 C3 H3 120.3 . .
C2 C3 H3 120.3 . .
C3 C4 C5 120.2(2) . .
C3 C4 H4 119.9 . .
C5 C4 H4 119.9 . .
C6 C5 C4 120.0(2) . .
C6 C5 H5 120.0 . .
C4 C5 H5 120.0 . .
C5 C6 C1 120.63(19) . .
C5 C6 H6 119.7 . .
C1 C6 H6 119.7 . .
O1 C7 N1 123.04(19) . .
O1 C7 C8 121.41(18) . .
N1 C7 C8 115.53(17) . .
C7 C8 H8A 109.5 . .
C7 C8 H8B 109.5 . .
H8A C8 H8B 109.5 . .
C7 C8 H8C 109.5 . .
H8A C8 H8C 109.5 . .
H8B C8 H8C 109.5 . .
C7 N1 C1 124.45(16) . .
C7 N1 H1N 118.8(17) . .
C1 N1 H1N 116.7(17) . .

loop_
_geom_bond_atom_site_label_1
_geom_bond_atom_site_label_2
_geom_bond_distance
_geom_bond_site_symmetry_2
C1 C2 1.392(3) .
C1 C6 1.402(3) .
C1 N1 1.416(3) .
C2 C3 1.385(3) .
C2 Br1 1.901(2) .
C3 C4 1.385(3) .
C3 H3 0.9500 .
C4 C5 1.390(3) .
C4 H4 0.9500 .
C5 C6 1.389(3) .
C5 H5 0.9500 .
C6 H6 0.9500 .
C7 O1 1.229(2) .
C7 N1 1.360(3) .
C7 C8 1.505(3) .
C8 H8A 0.9800 .
C8 H8B 0.9800 .
C8 H8C 0.9800 .
N1 H1N 0.861(16) .

loop_
_geom_hbond_atom_site_label_D
_geom_hbond_atom_site_label_H
_geom_hbond_atom_site_label_A
_geom_hbond_distance_DH
_geom_hbond_distance_HA
_geom_hbond_distance_DA
_geom_hbond_angle_DHA
_geom_hbond_site_symmetry_A
N1 H1N O1 0.861(16) 2.067(17) 2.895(2) 161(2) 1_455
